data_2013218
loop_
_publ_author_name
'Parrish, Damon A.'
'Pinkerton, A. Alan'

_publ_section_title
;
 A new estra-1,3,5(10)-triene-3,17\b-diol solvate:
 estradiol--methanol--water (3/2/1)
;
_journal_issue 2
_journal_name_full 'Acta Crystallographica Section C'
_journal_page_first o80
_journal_page_last o82
_journal_paper_doi 10.1107/S0108270102021637
_journal_volume 59
_journal_year 2003
_chemical_formula_moiety 'C18 H24 O2 , 0.67C H4 O , 0.33H2 O'
_chemical_formula_sum 'C18.67 H27.33 O3'
_chemical_formula_weight 299.74
_chemical_name_common estradiol
_chemical_name_systematic
;
estra-1,3,5(10)-triene-3,17\b-diol-methanol-water (3/2/1)
;
_space_group_IT_number 4
_symmetry_cell_setting monoclinic
_symmetry_space_group_name_Hall 'P 2yb'
_symmetry_space_group_name_H-M 'P 1 21 1'
_atom_sites_solution_hydrogens geom
_atom_sites_solution_primary direct
_atom_sites_solution_secondary difmap
_audit_creation_method SHELXL97
_cell_angle_alpha 90
_cell_angle_beta 117.9780(10)
_cell_angle_gamma 90
_cell_formula_units_Z 6
_cell_length_a 11.7152(4)
_cell_length_b 19.6270(6)
_cell_length_c 12.1310(4)
_cell_measurement_reflns_used 7309
_cell_measurement_temperature 298.0(10)
_cell_measurement_theta_max 27.86
_cell_measurement_theta_min 2.25
_cell_volume 2463.34(14)
_computing_cell_refinement 'SAINT (Bruker, 1999)'
_computing_data_collection 'SMART (Bruker, 1998)'
_computing_data_reduction SAINT
_computing_molecular_graphics 'SHELXTL (Siemens, 1994)'
_computing_publication_material SHELXTL
_computing_structure_refinement 'SHELXL97 (Sheldrick, 1997)'
_computing_structure_solution 'SHELXS97 (Sheldrick, 1990)'
_diffrn_ambient_temperature 298(2)
_diffrn_measured_fraction_theta_full 1.000
_diffrn_measured_fraction_theta_max 1.000
_diffrn_measurement_device_type 'Siemens SMART Platform CCD area-detector'
_diffrn_measurement_method \w
_diffrn_radiation_monochromator graphite
_diffrn_radiation_source 'fine-focus sealed tube'
_diffrn_radiation_type AgK\a
_diffrn_radiation_wavelength 0.56085
_diffrn_reflns_av_R_equivalents 0.048
_diffrn_reflns_av_sigmaI/netI 0.067
_diffrn_reflns_limit_h_max 19
_diffrn_reflns_limit_h_min -18
_diffrn_reflns_limit_k_max 29
_diffrn_reflns_limit_k_min -32
_diffrn_reflns_limit_l_max 20
_diffrn_reflns_limit_l_min -20
_diffrn_reflns_number 44195
_diffrn_reflns_theta_full 27.86
_diffrn_reflns_theta_max 27.86
_diffrn_reflns_theta_min 1.50
_exptl_absorpt_coefficient_mu 0.051
_exptl_absorpt_correction_T_max 0.985
_exptl_absorpt_correction_T_min 0.840
_exptl_absorpt_correction_type empirical
_exptl_absorpt_process_details 'multipole expansion (Blessing, 1995) using SADABS (Sheldrick, 1996)'
_exptl_crystal_colour colorless
_exptl_crystal_density_diffrn 1.212
_exptl_crystal_density_meas ?
_exptl_crystal_density_method 'not measured'
_exptl_crystal_description cuboid
_exptl_crystal_F_000 980
_exptl_crystal_size_max 0.4
_exptl_crystal_size_mid 0.3
_exptl_crystal_size_min 0.3
_refine_diff_density_max 0.41
_refine_diff_density_min -0.23
_refine_ls_extinction_method none
_refine_ls_goodness_of_fit_ref 0.987
_refine_ls_hydrogen_treatment mixed
_refine_ls_matrix_type full
_refine_ls_number_parameters 698
_refine_ls_number_reflns 21122
_refine_ls_number_restraints 1
_refine_ls_restrained_S_all 0.987
_refine_ls_R_factor_all 0.085
_refine_ls_R_factor_gt 0.058
_refine_ls_shift/su_max 0.001
_refine_ls_shift/su_mean 0.000
_refine_ls_structure_factor_coef Fsqd
_refine_ls_weighting_details 'calc w = 1/[\s^2^(Fo^2^)+(0.0812P)^2^] where P=(Fo^2^+2Fc^2^)/3'
_refine_ls_weighting_scheme calc
_refine_ls_wR_factor_gt 0.134
_refine_ls_wR_factor_ref 0.145
_reflns_number_gt 15597
_reflns_number_total 21122
_reflns_threshold_expression I>2\s(I)
_cod_data_source_file sq1003.cif
_cod_data_source_block I
_cod_depositor_comments
;
The following automatic conversions were performed:

'_exptl_crystal_density_meas' value 'not measured' was changed to '?'
- the value is perceived as not measured.

Automatic conversion script
Id: cif_fix_values 3008 2015-01-20 13:52:24Z robertas 
;
_cod_original_sg_symbol_H-M 'P 21'
_cod_database_code 2013218
_cod_database_fobs_code 2013218

loop_
_symmetry_equiv_pos_as_xyz
'x, y, z'
'-x, y+1/2, -z'

loop_
_atom_site_label
_atom_site_fract_x
_atom_site_fract_y
_atom_site_fract_z
_atom_site_U_iso_or_equiv
_atom_site_adp_type
_atom_site_calc_flag
_atom_site_refinement_flags
_atom_site_occupancy
_atom_site_disorder_assembly
_atom_site_disorder_group
_atom_site_type_symbol
O1A -0.58213(11) -0.44581(7) -0.24230(11) 0.0243(2) Uani d . 1 . . O
H1OA -0.564(3) -0.4213(14) -0.191(2) 0.035(7) Uiso d . 1 . . H
O1B -0.36786(12) -0.07606(7) -0.02309(10) 0.0242(2) Uani d . 1 . . O
H1OB -0.310(3) -0.0470(16) -0.011(3) 0.060(9) Uiso d . 1 . . H
O1C 0.38139(12) -0.14101(7) 0.19736(10) 0.0252(2) Uani d . 1 . . O
H1OC 0.426(2) -0.1207(13) 0.180(2) 0.031(6) Uiso d . 1 . . H
C1A -0.87445(15) -0.46604(8) -0.53895(14) 0.0220(3) Uani d . 1 . . C
H1A -0.9140 -0.4997 -0.5989 0.030(6) Uiso calc R 1 . . H
C1B -0.66131(15) -0.10511(8) -0.31570(14) 0.0215(3) Uani d . 1 . . C
H1B -0.7382 -0.1292 -0.3429 0.016(4) Uiso calc R 1 . . H
C1C 0.10431(16) -0.11852(8) -0.11370(14) 0.0211(3) Uani d . 1 . . C
H1C 0.0847 -0.0978 -0.1895 0.032(6) Uiso calc R 1 . . H
O2A -1.54143(11) -0.36438(7) -1.05600(10) 0.0258(2) Uani d . 1 . . O
H2OA -1.588(2) -0.3607(12) -1.028(2) 0.031(6) Uiso d . 1 . . H
O2B -1.16785(11) 0.00670(7) -0.96783(11) 0.0265(2) Uani d . 1 . . O
H2OB -1.181(2) 0.0430(13) -0.965(2) 0.024(6) Uiso d . 1 . . H
O2C -0.54233(12) -0.24553(7) -0.63644(11) 0.0262(2) Uani d . 1 . . O
H2OC -0.558(2) -0.2163(13) -0.679(2) 0.028(6) Uiso d . 1 . . H
C2A -0.75822(16) -0.48097(8) -0.43363(14) 0.0228(3) Uani d . 1 . . C
H2A -0.7215 -0.5240 -0.4232 0.025(5) Uiso calc R 1 . . H
C2B -0.57070(16) -0.10814(8) -0.19012(14) 0.0227(3) Uani d . 1 . . C
H2B -0.5871 -0.1338 -0.1347 0.039(6) Uiso calc R 1 . . H
C2C 0.22891(15) -0.11229(8) -0.01588(14) 0.0220(3) Uani d . 1 . . C
H2C 0.2909 -0.0873 -0.0259 0.034(6) Uiso calc R 1 . . H
O3 0.55538(14) -0.07846(8) 0.16279(14) 0.0310(3) Uani d . 1 . . O
H3OA 0.562(3) -0.0433(19) 0.182(3) 0.064(10) Uiso d . 1 . . H
H3OB 0.572(3) -0.0802(15) 0.109(3) 0.044(7) Uiso d . 1 . . H
C3A -0.69777(14) -0.43054(8) -0.34417(13) 0.0194(3) Uani d . 1 . . C
C3B -0.45539(14) -0.07245(8) -0.14829(13) 0.0193(3) Uani d . 1 . . C
C3C 0.25995(15) -0.14399(8) 0.09777(13) 0.0201(3) Uani d . 1 . . C
C4A -0.75440(14) -0.36653(8) -0.36054(13) 0.0180(2) Uani d . 1 . . C
H4A -0.7134 -0.3329 -0.3008 0.018(5) Uiso calc R 1 . . H
C4B -0.43123(14) -0.03468(8) -0.23238(13) 0.0185(2) Uani d . 1 . . C
H4B -0.3535 -0.0113 -0.2043 0.014(4) Uiso calc R 1 . . H
C4C 0.16536(15) -0.17949(8) 0.11182(13) 0.0201(3) Uani d . 1 . . C
H4C 0.1860 -0.2000 0.1880 0.023(5) Uiso calc R 1 . . H
O4A -0.68702(12) -0.35029(7) -0.77190(11) 0.0278(2) Uani d . 1 . . O
H4OA -0.638(3) -0.3198(15) -0.726(2) 0.042(7) Uiso d . 1 . . H
O4B -1.74589(11) -0.35945(6) -1.01033(11) 0.0253(2) Uani d . 1 . . O
H4OB -1.732(2) -0.3502(12) -0.943(2) 0.032(6) Uiso d . 1 . . H
C5A -0.87205(13) -0.35197(7) -0.46537(12) 0.0167(2) Uani d . 1 . . C
C5B -0.52322(14) -0.03151(7) -0.35913(13) 0.0171(2) Uani d . 1 . . C
C5C 0.03962(14) -0.18516(8) 0.01380(13) 0.0186(2) Uani d . 1 . . C
C6A -0.93086(15) -0.28226(8) -0.47474(13) 0.0206(3) Uani d . 1 . . C
H6A -0.8625 -0.2485 -0.4446 0.024(5) Uiso calc R 1 . . H
H6B -0.9712 -0.2809 -0.4209 0.027(5) Uiso calc R 1 . . H
C6B -0.49137(14) 0.01254(8) -0.44334(13) 0.0205(3) Uani d . 1 . . C
H6C -0.4035 0.0031 -0.4267 0.020(5) Uiso calc R 1 . . H
H6D -0.4955 0.0600 -0.4235 0.038(6) Uiso calc R 1 . . H
C6C -0.05782(15) -0.22562(9) 0.03581(13) 0.0223(3) Uani d . 1 . . C
H6E -0.0497 -0.2134 0.1167 0.038(6) Uiso calc R 1 . . H
H6F -0.0379 -0.2737 0.0380 0.021(5) Uiso calc R 1 . . H
C7A -1.03110(15) -0.26353(8) -0.60694(14) 0.0212(3) Uani d . 1 . . C
H7A -0.9883 -0.2536 -0.6568 0.022(5) Uiso calc R 1 . . H
H7B -1.0775 -0.2230 -0.6050 0.035(6) Uiso calc R 1 . . H
C7B -0.58222(14) 0.00116(9) -0.58210(13) 0.0216(3) Uani d . 1 . . C
H7C -0.5605 -0.0413 -0.6087 0.016(4) Uiso calc R 1 . . H
H7D -0.5720 0.0379 -0.6303 0.020(5) Uiso calc R 1 . . H
C7C -0.19687(15) -0.21376(9) -0.06365(13) 0.0230(3) Uani d . 1 . . C
H7E -0.2253 -0.1691 -0.0525 0.033(6) Uiso calc R 1 . . H
H7F -0.2528 -0.2476 -0.0555 0.029(5) Uiso calc R 1 . . H
C8A -1.12641(13) -0.32245(7) -0.66598(12) 0.0157(2) Uani d . 1 . . C
H8A -1.1645 -0.3340 -0.6117 0.013(4) Uiso calc R 1 . . H
C8B -0.72234(13) -0.00134(8) -0.60554(12) 0.0174(2) Uani d . 1 . . C
H8B -0.7396 0.0394 -0.5689 0.011(4) Uiso calc R 1 . . H
C8C -0.20613(14) -0.21864(7) -0.19346(12) 0.0167(2) Uani d . 1 . . C
H8C -0.1660 -0.2615 -0.1987 0.018(5) Uiso calc R 1 . . H
C9A -1.05536(14) -0.38532(7) -0.67877(12) 0.0180(2) Uani d . 1 . . C
H9A -1.0260 -0.3731 -0.7397 0.026(5) Uiso calc R 1 . . H
C9B -0.74143(14) -0.06525(8) -0.54097(13) 0.0187(2) Uani d . 1 . . C
H9B -0.7250 -0.1050 -0.5804 0.017(4) Uiso calc R 1 . . H
C9C -0.13013(14) -0.15915(7) -0.21100(13) 0.0182(2) Uani d . 1 . . C
H9C -0.1744 -0.1172 -0.2089 0.026(5) Uiso calc R 1 . . H
C10A -0.93396(14) -0.40215(7) -0.55787(13) 0.0176(2) Uani d . 1 . . C
C10B -0.64086(14) -0.06704(7) -0.40294(13) 0.0179(2) Uani d . 1 . . C
C10C 0.00703(14) -0.15472(7) -0.10297(13) 0.0181(2) Uani d . 1 . . C
C11A -1.14894(17) -0.44601(8) -0.73560(16) 0.0278(3) Uani d . 1 . . C
H11A -1.1024 -0.4842 -0.7461 0.038(6) Uiso calc R 1 . . H
H11B -1.1812 -0.4598 -0.6785 0.037(6) Uiso calc R 1 . . H
C11B -0.88177(14) -0.07140(9) -0.56326(14) 0.0221(3) Uani d . 1 . . C
H11D -0.8992 -0.0348 -0.5196 0.023(5) Uiso calc R 1 . . H
H11C -0.8917 -0.1142 -0.5286 0.024(5) Uiso calc R 1 . . H
C11C -0.13627(15) -0.16209(8) -0.34092(13) 0.0216(3) Uani d . 1 . . C
H11F -0.0946 -0.1219 -0.3521 0.026(5) Uiso calc R 1 . . H
H11E -0.0888 -0.2017 -0.3449 0.020(5) Uiso calc R 1 . . H
C12A -1.26406(16) -0.42772(9) -0.86301(15) 0.0258(3) Uani d . 1 . . C
H12B -1.2331 -0.4200 -0.9234 0.032(6) Uiso calc R 1 . . H
H12A -1.3243 -0.4656 -0.8922 0.024(5) Uiso calc R 1 . . H
C12B -0.98135(15) -0.06837(9) -0.70274(14) 0.0231(3) Uani d . 1 . . C
H12D -0.9733 -0.1089 -0.7444 0.027(5) Uiso calc R 1 . . H
H12C -1.0679 -0.0676 -0.7112 0.039(6) Uiso calc R 1 . . H
C12C -0.27582(15) -0.16589(8) -0.44779(14) 0.0220(3) Uani d . 1 . . C
H12F -0.3199 -0.1234 -0.4521 0.025(5) Uiso calc R 1 . . H
H12E -0.2743 -0.1721 -0.5264 0.027(5) Uiso calc R 1 . . H
C13A -1.33352(13) -0.36405(7) -0.85340(12) 0.0172(2) Uani d . 1 . . C
C13B -0.96102(14) -0.00486(8) -0.76528(13) 0.0184(2) Uani d . 1 . . C
C13C -0.34993(14) -0.22482(7) -0.42817(12) 0.0177(2) Uani d . 1 . . C
C14A -1.23506(14) -0.30552(7) -0.79588(13) 0.0177(2) Uani d . 1 . . C
H14A -1.1939 -0.3001 -0.8495 0.024(5) Uiso calc R 1 . . H
C14B -0.82073(14) -0.00455(8) -0.74365(12) 0.0181(2) Uani d . 1 . . C
H14B -0.8073 -0.0484 -0.7745 0.023(5) Uiso calc R 1 . . H
C14C -0.34407(14) -0.21704(8) -0.29916(13) 0.0184(2) Uani d . 1 . . C
H14C -0.3777 -0.1715 -0.2978 0.024(5) Uiso calc R 1 . . H
C15A -1.31869(16) -0.24181(8) -0.81685(15) 0.0260(3) Uani d . 1 . . C
H15A -1.2746 -0.2013 -0.8229 0.041(7) Uiso calc R 1 . . H
H15B -1.3407 -0.2359 -0.7497 0.039(6) Uiso calc R 1 . . H
C15B -0.81885(16) 0.04996(9) -0.83370(14) 0.0246(3) Uani d . 1 . . C
H15C -0.7528 0.0401 -0.8582 0.023(5) Uiso calc R 1 . . H
H15D -0.8032 0.0948 -0.7959 0.021(5) Uiso calc R 1 . . H
C15C -0.44498(16) -0.26782(9) -0.30191(14) 0.0248(3) Uani d . 1 . . C
H15E -0.4805 -0.2529 -0.2480 0.028(5) Uiso calc R 1 . . H
H15F -0.4076 -0.3128 -0.2758 0.031(6) Uiso calc R 1 . . H
C16A -1.44122(16) -0.25672(9) -0.94259(15) 0.0262(3) Uani d . 1 . . C
H16A -1.5186 -0.2534 -0.9328 0.039(6) Uiso calc R 1 . . H
H16B -1.4480 -0.2247 -1.0063 0.046(7) Uiso calc R 1 . . H
C16B -0.95591(16) 0.04548(9) -0.94733(14) 0.0258(3) Uani d . 1 . . C
H16C -0.9976 0.0898 -0.9655 0.037(6) Uiso calc R 1 . . H
H16D -0.9511 0.0295 -1.0207 0.038(6) Uiso calc R 1 . . H
C16C -0.55067(16) -0.26816(10) -0.44117(15) 0.0279(3) Uani d . 1 . . C
H16E -0.5655 -0.3141 -0.4745 0.027(5) Uiso calc R 1 . . H
H16F -0.6314 -0.2500 -0.4496 0.027(5) Uiso calc R 1 . . H
C17A -1.42375(14) -0.32978(8) -0.97817(13) 0.0205(3) Uani d . 1 . . C
H17A -1.3755 -0.3263 -1.0256 0.018(5) Uiso calc R 1 . . H
C17B -1.03165(14) -0.00568(8) -0.90947(13) 0.0223(3) Uani d . 1 . . C
H17B -1.0190 -0.0510 -0.9359 0.034(6) Uiso calc R 1 . . H
C17C -0.49737(15) -0.22253(8) -0.51007(13) 0.0213(3) Uani d . 1 . . C
H17C -0.5273 -0.1757 -0.5117 0.022(5) Uiso calc R 1 . . H
C18A -1.40797(16) -0.37955(9) -0.78083(14) 0.0248(3) Uani d . 1 . . C
H18C -1.4675 -0.4162 -0.8207 0.037(6) Uiso calc R 1 . . H
H18B -1.4548 -0.3397 -0.7794 0.038(6) Uiso calc R 1 . . H
H18A -1.3482 -0.3924 -0.6969 0.026(5) Uiso calc R 1 . . H
C18B -0.99729(15) 0.05956(8) -0.71729(14) 0.0227(3) Uani d . 1 . . C
H18F -0.9530 0.0597 -0.6277 0.019(5) Uiso calc R 1 . . H
H18E -1.0889 0.0602 -0.7464 0.043(7) Uiso calc R 1 . . H
H18D -0.9727 0.0991 -0.7478 0.034(6) Uiso calc R 1 . . H
C18C -0.29872(16) -0.29384(8) -0.44580(14) 0.0231(3) Uani d . 1 . . C
H18I -0.3047 -0.2957 -0.5274 0.042(7) Uiso calc R 1 . . H
H18H -0.3494 -0.3299 -0.4373 0.052(8) Uiso calc R 1 . . H
H18G -0.2101 -0.2990 -0.3837 0.037(6) Uiso calc R 1 . . H
C19A -0.78384(17) -0.36507(10) -0.73591(17) 0.0311(4) Uani d . 1 . . C
H19A -0.8396 -0.4003 -0.7887 0.044(7) Uiso calc R 1 . . H
H19B -0.8337 -0.3248 -0.7441 0.063(9) Uiso calc R 1 . . H
H19C -0.7436 -0.3801 -0.6507 0.028(5) Uiso calc R 1 . . H
C19B -1.81899(17) -0.30435(9) -1.08827(16) 0.0282(3) Uani d . 1 . . C
H19G -1.8379 -0.3134 -1.1729 0.031(6) Uiso calc R 1 . . H
H19D -1.7699 -0.2630 -1.0604 0.034(6) Uiso calc R 1 . . H
H19E -1.8983 -0.2995 -1.0839 0.045(7) Uiso calc R 1 . . H

loop_
_atom_site_aniso_label
_atom_site_aniso_U_11
_atom_site_aniso_U_22
_atom_site_aniso_U_33
_atom_site_aniso_U_12
_atom_site_aniso_U_13
_atom_site_aniso_U_23
O1A 0.0197(5) 0.0271(6) 0.0183(5) 0.0061(4) 0.0025(4) -0.0009(4)
O1B 0.0230(5) 0.0288(6) 0.0156(4) 0.0007(5) 0.0047(4) 0.0011(4)
O1C 0.0203(5) 0.0309(6) 0.0194(5) -0.0071(5) 0.0051(4) 0.0025(4)
C1A 0.0218(7) 0.0205(7) 0.0199(6) 0.0032(5) 0.0066(5) -0.0038(5)
C1B 0.0194(6) 0.0212(7) 0.0204(6) -0.0024(5) 0.0065(5) 0.0018(5)
C1C 0.0237(7) 0.0204(7) 0.0187(6) -0.0029(5) 0.0094(5) 0.0028(5)
O2A 0.0168(5) 0.0391(7) 0.0173(5) -0.0037(5) 0.0045(4) -0.0053(4)
O2B 0.0174(5) 0.0276(6) 0.0242(5) 0.0015(5) 0.0012(4) -0.0005(4)
O2C 0.0285(6) 0.0276(6) 0.0157(5) -0.0019(5) 0.0046(4) 0.0017(4)
C2A 0.0238(7) 0.0210(7) 0.0197(6) 0.0064(5) 0.0068(5) -0.0014(5)
C2B 0.0224(7) 0.0223(7) 0.0211(6) 0.0017(6) 0.0084(5) 0.0054(5)
C2C 0.0224(7) 0.0216(7) 0.0214(6) -0.0045(6) 0.0098(5) 0.0013(5)
O3 0.0372(7) 0.0294(7) 0.0327(7) -0.0120(6) 0.0217(6) -0.0083(5)
C3A 0.0180(6) 0.0226(7) 0.0163(5) 0.0032(5) 0.0069(5) 0.0013(5)
C3B 0.0205(6) 0.0181(6) 0.0166(6) 0.0030(5) 0.0065(5) 0.0002(5)
C3C 0.0205(6) 0.0201(7) 0.0185(6) -0.0035(5) 0.0080(5) -0.0004(5)
C4A 0.0152(5) 0.0208(6) 0.0163(5) 0.0006(5) 0.0059(4) -0.0006(5)
C4B 0.0171(6) 0.0197(6) 0.0162(5) 0.0002(5) 0.0056(5) -0.0011(5)
C4C 0.0218(6) 0.0215(7) 0.0173(6) -0.0023(5) 0.0095(5) 0.0009(5)
O4A 0.0244(6) 0.0361(7) 0.0255(5) -0.0071(5) 0.0139(5) -0.0048(5)
O4B 0.0226(5) 0.0290(6) 0.0220(5) -0.0017(5) 0.0084(4) -0.0023(4)
C5A 0.0156(6) 0.0183(6) 0.0163(5) 0.0010(5) 0.0076(5) -0.0013(4)
C5B 0.0170(6) 0.0157(6) 0.0171(5) 0.0013(5) 0.0068(5) -0.0003(4)
C5C 0.0209(6) 0.0191(6) 0.0167(6) -0.0021(5) 0.0095(5) 0.0004(5)
C6A 0.0186(6) 0.0171(6) 0.0190(6) 0.0013(5) 0.0029(5) -0.0033(5)
C6B 0.0156(6) 0.0254(7) 0.0182(6) -0.0023(5) 0.0061(5) 0.0010(5)
C6C 0.0216(7) 0.0291(8) 0.0163(6) -0.0053(6) 0.0090(5) 0.0020(5)
C7A 0.0191(6) 0.0153(6) 0.0219(6) -0.0005(5) 0.0037(5) 0.0009(5)
C7B 0.0166(6) 0.0298(7) 0.0166(6) -0.0005(6) 0.0063(5) 0.0010(5)
C7C 0.0221(7) 0.0322(8) 0.0168(6) -0.0015(6) 0.0110(5) 0.0004(5)
C8A 0.0152(5) 0.0147(6) 0.0153(5) -0.0002(4) 0.0055(4) -0.0004(4)
C8B 0.0151(5) 0.0197(6) 0.0157(5) -0.0001(5) 0.0058(4) 0.0001(5)
C8C 0.0174(6) 0.0178(6) 0.0155(5) -0.0001(5) 0.0083(5) 0.0005(4)
C9A 0.0165(6) 0.0201(6) 0.0146(5) 0.0014(5) 0.0051(5) -0.0017(4)
C9B 0.0173(6) 0.0186(6) 0.0166(5) -0.0012(5) 0.0050(5) -0.0010(5)
C9C 0.0209(6) 0.0169(6) 0.0172(5) 0.0002(5) 0.0092(5) 0.0010(5)
C10A 0.0165(6) 0.0184(6) 0.0155(5) 0.0012(5) 0.0055(5) -0.0015(4)
C10B 0.0177(6) 0.0166(6) 0.0173(5) 0.0018(5) 0.0066(5) 0.0009(5)
C10C 0.0205(6) 0.0162(6) 0.0172(5) -0.0016(5) 0.0086(5) 0.0001(5)
C11A 0.0250(7) 0.0185(7) 0.0265(7) 0.0025(6) 0.0009(6) -0.0055(6)
C11B 0.0167(6) 0.0263(7) 0.0195(6) -0.0029(5) 0.0054(5) 0.0030(5)
C11C 0.0230(7) 0.0257(7) 0.0163(6) -0.0055(6) 0.0093(5) 0.0011(5)
C12A 0.0214(7) 0.0259(7) 0.0220(7) 0.0020(6) 0.0034(5) -0.0088(6)
C12B 0.0180(6) 0.0253(7) 0.0204(6) -0.0020(6) 0.0044(5) 0.0007(5)
C12C 0.0247(7) 0.0220(7) 0.0181(6) -0.0012(6) 0.0091(5) 0.0040(5)
C13A 0.0155(5) 0.0194(6) 0.0150(5) -0.0014(5) 0.0059(4) -0.0013(5)
C13B 0.0156(5) 0.0203(6) 0.0166(5) 0.0004(5) 0.0053(5) -0.0017(5)
C13C 0.0179(6) 0.0193(6) 0.0151(5) 0.0005(5) 0.0071(5) 0.0004(5)
C14A 0.0165(6) 0.0176(6) 0.0170(5) -0.0018(5) 0.0060(5) 0.0006(5)
C14B 0.0169(6) 0.0210(6) 0.0142(5) 0.0019(5) 0.0055(4) -0.0006(5)
C14C 0.0189(6) 0.0202(6) 0.0169(6) 0.0007(5) 0.0091(5) 0.0003(5)
C15A 0.0204(7) 0.0186(7) 0.0265(7) 0.0017(6) 0.0006(6) 0.0001(5)
C15B 0.0213(7) 0.0318(8) 0.0185(6) 0.0011(6) 0.0075(5) 0.0050(6)
C15C 0.0217(7) 0.0343(8) 0.0180(6) -0.0055(6) 0.0091(5) 0.0015(6)
C16A 0.0197(7) 0.0250(8) 0.0245(7) 0.0024(6) 0.0025(5) 0.0032(6)
C16B 0.0228(7) 0.0341(8) 0.0165(6) 0.0037(6) 0.0059(5) 0.0030(6)
C16C 0.0193(7) 0.0388(9) 0.0214(7) -0.0048(6) 0.0062(5) 0.0026(6)
C17A 0.0164(6) 0.0273(7) 0.0154(5) -0.0013(5) 0.0053(5) 0.0013(5)
C17B 0.0170(6) 0.0255(7) 0.0176(6) 0.0028(5) 0.0024(5) -0.0026(5)
C17C 0.0183(6) 0.0244(7) 0.0175(6) 0.0006(5) 0.0054(5) 0.0000(5)
C18A 0.0223(7) 0.0329(8) 0.0192(6) -0.0073(6) 0.0096(5) 0.0004(6)
C18B 0.0198(6) 0.0247(7) 0.0214(6) 0.0042(6) 0.0078(5) -0.0018(5)
C18C 0.0252(7) 0.0223(7) 0.0207(6) 0.0017(6) 0.0099(6) -0.0034(5)
C19A 0.0234(7) 0.0372(10) 0.0359(8) -0.0034(7) 0.0165(7) 0.0000(7)
C19B 0.0254(8) 0.0272(8) 0.0295(8) 0.0006(6) 0.0109(6) -0.0053(6)

loop_
_atom_type_symbol
_atom_type_description
_atom_type_scat_dispersion_real
_atom_type_scat_dispersion_imag
_atom_type_scat_source
C C 0.0015 0.0009 'International Tables Vol C Tables 4.2.6.8 and 6.1.1.4'
H H 0.0000 0.0000 'International Tables Vol C Tables 4.2.6.8 and 6.1.1.4'
O O 0.0056 0.0036 'International Tables Vol C Tables 4.2.6.8 and 6.1.1.4'

loop_
_geom_angle_atom_site_label_1
_geom_angle_atom_site_label_2
_geom_angle_atom_site_label_3
_geom_angle
C3A O1A H1OA 113(2)
C3B O1B H1OB 106(2)
C3C O1C H1OC 110.3(18)
C2A C1A C10A 122.41(14)
C2A C1A H1A 118.8
C10A C1A H1A 118.8
C2B C1B C10B 122.39(14)
C2B C1B H1B 118.8
C10B C1B H1B 118.8
C2C C1C C10C 122.72(13)
C2C C1C H1C 118.6
C10C C1C H1C 118.6
C17A O2A H2OA 109.3(18)
C17B O2B H2OB 110.2(19)
C17C O2C H2OC 110.2(19)
C3A C2A C1A 119.11(14)
C3A C2A H2A 120.4
C1A C2A H2A 120.4
C3B C2B C1B 119.36(14)
C3B C2B H2B 120.3
C1B C2B H2B 120.3
C1C C2C C3C 119.14(14)
C1C C2C H2C 120.4
C3C C2C H2C 120.4
H3OA O3 H3OB 107(3)
O1A C3A C4A 121.96(14)
O1A C3A C2A 118.25(13)
C4A C3A C2A 119.79(13)
O1B C3B C2B 118.01(13)
O1B C3B C4B 122.15(14)
C2B C3B C4B 119.84(13)
O1C C3C C4C 118.22(13)
O1C C3C C2C 122.26(14)
C4C C3C C2C 119.52(14)
C3A C4A C5A 121.01(13)
C3A C4A H4A 119.5
C5A C4A H4A 119.5
C3B C4B C5B 120.65(14)
C3B C4B H4B 119.7
C5B C4B H4B 119.7
C3C C4C C5C 121.33(13)
C3C C4C H4C 119.3
C5C C4C H4C 119.3
C19A O4A H4OA 109.7(19)
C19B O4B H4OB 106.5(18)
C4A C5A C10A 120.02(13)
C4A C5A C6A 118.25(12)
C10A C5A C6A 121.71(12)
C4B C5B C10B 120.24(13)
C4B C5B C6B 117.31(13)
C10B C5B C6B 122.43(12)
C4C C5C C10C 120.00(13)
C4C C5C C6C 118.22(12)
C10C C5C C6C 121.77(13)
C5A C6A C7A 113.37(12)
C5A C6A H6A 108.9
C7A C6A H6A 108.9
C5A C6A H6B 108.9
C7A C6A H6B 108.9
H6A C6A H6B 107.7
C5B C6B C7B 113.29(12)
C5B C6B H6C 108.9
C7B C6B H6C 108.9
C5B C6B H6D 108.9
C7B C6B H6D 108.9
H6C C6B H6D 107.7
C5C C6C C7C 113.26(12)
C5C C6C H6E 108.9
C7C C6C H6E 108.9
C5C C6C H6F 108.9
C7C C6C H6F 108.9
H6E C6C H6F 107.7
C6A C7A C8A 110.06(12)
C6A C7A H7A 109.6
C8A C7A H7A 109.6
C6A C7A H7B 109.6
C8A C7A H7B 109.6
H7A C7A H7B 108.2
C6B C7B C8B 109.97(12)
C6B C7B H7C 109.7
C8B C7B H7C 109.7
C6B C7B H7D 109.7
C8B C7B H7D 109.7
H7C C7B H7D 108.2
C6C C7C C8C 109.81(12)
C6C C7C H7E 109.7
C8C C7C H7E 109.7
C6C C7C H7F 109.7
C8C C7C H7F 109.7
H7E C7C H7F 108.2
C14A C8A C7A 112.96(11)
C14A C8A C9A 107.42(11)
C7A C8A C9A 110.06(12)
C14A C8A H8A 108.8
C7A C8A H8A 108.8
C9A C8A H8A 108.8
C14B C8B C7B 113.42(11)
C14B C8B C9B 107.93(11)
C7B C8B C9B 109.19(12)
C14B C8B H8B 108.7
C7B C8B H8B 108.7
C9B C8B H8B 108.7
C14C C8C C7C 113.63(12)
C14C C8C C9C 108.78(11)
C7C C8C C9C 109.14(12)
C14C C8C H8C 108.4
C7C C8C H8C 108.4
C9C C8C H8C 108.4
C10A C9A C8A 112.45(11)
C10A C9A C11A 114.11(12)
C8A C9A C11A 111.08(12)
C10A C9A H9A 106.2
C8A C9A H9A 106.2
C11A C9A H9A 106.2
C10B C9B C11B 113.62(12)
C10B C9B C8B 110.61(11)
C11B C9B C8B 111.71(12)
C10B C9B H9B 106.8
C11B C9B H9B 106.8
C8B C9B H9B 106.8
C10C C9C C8C 111.59(11)
C10C C9C C11C 113.85(12)
C8C C9C C11C 111.03(11)
C10C C9C H9C 106.6
C8C C9C H9C 106.6
C11C C9C H9C 106.6
C1A C10A C5A 117.64(13)
C1A C10A C9A 121.31(12)
C5A C10A C9A 120.87(13)
C1B C10B C5B 117.52(13)
C1B C10B C9B 121.37(13)
C5B C10B C9B 121.11(13)
C1C C10C C5C 117.28(13)
C1C C10C C9C 121.60(12)
C5C C10C C9C 121.08(12)
C12A C11A C9A 111.80(14)
C12A C11A H11A 109.3
C9A C11A H11A 109.3
C12A C11A H11B 109.3
C9A C11A H11B 109.3
H11A C11A H11B 107.9
C9B C11B C12B 112.68(12)
C9B C11B H11D 109.1
C12B C11B H11D 109.1
C9B C11B H11C 109.1
C12B C11B H11C 109.1
H11D C11B H11C 107.8
C12C C11C C9C 112.56(12)
C12C C11C H11F 109.1
C9C C11C H11F 109.1
C12C C11C H11E 109.1
C9C C11C H11E 109.1
H11F C11C H11E 107.8
C13A C12A C11A 111.17(12)
C13A C12A H12B 109.4
C11A C12A H12B 109.4
C13A C12A H12A 109.4
C11A C12A H12A 109.4
H12B C12A H12A 108.0
C13B C12B C11B 111.16(12)
C13B C12B H12D 109.4
C11B C12B H12D 109.4
C13B C12B H12C 109.4
C11B C12B H12C 109.4
H12D C12B H12C 108.0
C13C C12C C11C 111.18(12)
C13C C12C H12F 109.4
C11C C12C H12F 109.4
C13C C12C H12E 109.4
C11C C12C H12E 109.4
H12F C12C H12E 108.0
C12A C13A C18A 110.43(14)
C12A C13A C17A 115.38(12)
C18A C13A C17A 109.81(12)
C12A C13A C14A 109.39(12)
C18A C13A C14A 113.21(12)
C17A C13A C14A 98.19(11)
C18B C13B C12B 110.32(12)
C18B C13B C14B 113.36(12)
C12B C13B C14B 108.67(12)
C18B C13B C17B 109.99(12)
C12B C13B C17B 115.23(12)
C14B C13B C17B 98.92(11)
C12C C13C C18C 110.95(13)
C12C C13C C17C 115.14(12)
C18C C13C C17C 109.24(12)
C12C C13C C14C 108.95(12)
C18C C13C C14C 113.22(12)
C17C C13C C14C 98.90(11)
C8A C14A C15A 120.45(12)
C8A C14A C13A 112.89(11)
C15A C14A C13A 104.35(12)
C8A C14A H14A 106.1
C15A C14A H14A 106.1
C13A C14A H14A 106.1
C8B C14B C15B 119.77(13)
C8B C14B C13B 112.57(11)
C15B C14B C13B 104.60(12)
C8B C14B H14B 106.4
C15B C14B H14B 106.4
C13B C14B H14B 106.4
C8C C14C C15C 120.53(12)
C8C C14C C13C 112.18(11)
C15C C14C C13C 104.28(11)
C8C C14C H14C 106.3
C15C C14C H14C 106.3
C13C C14C H14C 106.3
C14A C15A C16A 103.48(13)
C14A C15A H15A 111.1
C16A C15A H15A 111.1
C14A C15A H15B 111.1
C16A C15A H15B 111.1
H15A C15A H15B 109.0
C14B C15B C16B 103.77(13)
C14B C15B H15C 111.0
C16B C15B H15C 111.0
C14B C15B H15D 111.0
C16B C15B H15D 111.0
H15C C15B H15D 109.0
C14C C15C C16C 103.81(12)
C14C C15C H15E 111.0
C16C C15C H15E 111.0
C14C C15C H15F 111.0
C16C C15C H15F 111.0
H15E C15C H15F 109.0
C17A C16A C15A 105.51(12)
C17A C16A H16A 110.6
C15A C16A H16A 110.6
C17A C16A H16B 110.6
C15A C16A H16B 110.6
H16A C16A H16B 108.8
C17B C16B C15B 105.77(12)
C17B C16B H16C 110.6
C15B C16B H16C 110.6
C17B C16B H16D 110.6
C15B C16B H16D 110.6
H16C C16B H16D 108.7
C17C C16C C15C 105.51(13)
C17C C16C H16E 110.6
C15C C16C H16E 110.6
C17C C16C H16F 110.6
C15C C16C H16F 110.6
H16E C16C H16F 108.8
O2A C17A C13A 116.67(13)
O2A C17A C16A 114.53(13)
C13A C17A C16A 104.62(12)
O2A C17A H17A 106.8
C13A C17A H17A 106.8
C16A C17A H17A 106.8
O2B C17B C13B 116.05(13)
O2B C17B C16B 113.90(13)
C13B C17B C16B 104.62(12)
O2B C17B H17B 107.3
C13B C17B H17B 107.3
C16B C17B H17B 107.3
O2C C17C C13C 114.70(13)
O2C C17C C16C 110.85(13)
C13C C17C C16C 104.51(12)
O2C C17C H17C 108.9
C13C C17C H17C 108.9
C16C C17C H17C 108.9
C13A C18A H18C 109.5
C13A C18A H18B 109.5
H18C C18A H18B 109.5
C13A C18A H18A 109.5
H18C C18A H18A 109.5
H18B C18A H18A 109.5
C13B C18B H18F 109.5
C13B C18B H18E 109.5
H18F C18B H18E 109.5
C13B C18B H18D 109.5
H18F C18B H18D 109.5
H18E C18B H18D 109.5
C13C C18C H18I 109.5
C13C C18C H18H 109.5
H18I C18C H18H 109.5
C13C C18C H18G 109.5
H18I C18C H18G 109.5
H18H C18C H18G 109.5
O4A C19A H19A 109.5
O4A C19A H19B 109.5
H19A C19A H19B 109.5
O4A C19A H19C 109.5
H19A C19A H19C 109.5
H19B C19A H19C 109.5
O4B C19B H19G 109.5
O4B C19B H19D 109.5
H19G C19B H19D 109.5
O4B C19B H19E 109.5
H19G C19B H19E 109.5
H19D C19B H19E 109.5

loop_
_geom_bond_atom_site_label_1
_geom_bond_atom_site_label_2
_geom_bond_site_symmetry_2
_geom_bond_distance
_geom_bond_publ_flag
O1A C3A . 1.3716(18) y
O1A H1OA . 0.74(3) ?
O1B C3B . 1.3792(17) y
O1B H1OB . 0.85(3) ?
O1C C3C . 1.3691(18) y
O1C H1OC . 0.76(3) ?
C1A C2A . 1.393(2) y
C1A C10A . 1.400(2) y
C1A H1A . 0.9300 ?
C1B C2B . 1.391(2) ?
C1B C10B . 1.405(2) ?
C1B H1B . 0.9300 ?
C1C C2C . 1.389(2) ?
C1C C10C . 1.400(2) ?
C1C H1C . 0.9300 ?
O2A C17A . 1.4254(19) ?
O2A H2OA . 0.76(3) ?
O2B C17B . 1.4305(19) ?
O2B H2OB . 0.73(2) ?
O2C C17C . 1.4400(19) ?
O2C H2OC . 0.73(2) ?
C2A C3A . 1.392(2) ?
C2A H2A . 0.9300 ?
C2B C3B . 1.389(2) ?
C2B H2B . 0.9300 ?
C2C C3C . 1.396(2) ?
C2C H2C . 0.9300 ?
O3 H3OA . 0.72(4) ?
O3 H3OB . 0.76(3) ?
C3A C4A . 1.391(2) ?
C3B C4B . 1.393(2) ?
C3C C4C . 1.386(2) ?
C4A C5A . 1.3979(19) ?
C4A H4A . 0.9300 ?
C4B C5B . 1.4053(19) ?
C4B H4B . 0.9300 ?
C4C C5C . 1.397(2) ?
C4C H4C . 0.9300 ?
O4A C19A . 1.423(2) ?
O4A H4OA . 0.83(3) ?
O4B C19B . 1.427(2) ?
O4B H4OB . 0.78(2) ?
C5A C10A . 1.4112(19) ?
C5A C6A . 1.512(2) ?
C5B C10B . 1.407(2) ?
C5B C6B . 1.513(2) ?
C5C C10C . 1.4149(19) ?
C5C C6C . 1.514(2) ?
C6A C7A . 1.523(2) ?
C6A H6A . 0.9700 ?
C6A H6B . 0.9700 ?
C6B C7B . 1.528(2) ?
C6B H6C . 0.9700 ?
C6B H6D . 0.9700 ?
C6C C7C . 1.523(2) ?
C6C H6E . 0.9700 ?
C6C H6F . 0.9700 ?
C7A C8A . 1.532(2) ?
C7A H7A . 0.9700 ?
C7A H7B . 0.9700 ?
C7B C8B . 1.530(2) ?
C7B H7C . 0.9700 ?
C7B H7D . 0.9700 ?
C7C C8C . 1.5299(19) ?
C7C H7E . 0.9700 ?
C7C H7F . 0.9700 ?
C8A C14A . 1.5270(19) ?
C8A C9A . 1.536(2) ?
C8A H8A . 0.9800 ?
C8B C14B . 1.5257(18) ?
C8B C9B . 1.550(2) ?
C8B H8B . 0.9800 ?
C8C C14C . 1.521(2) ?
C8C C9C . 1.542(2) ?
C8C H8C . 0.9800 ?
C9A C10A . 1.5251(19) ?
C9A C11A . 1.545(2) ?
C9A H9A . 0.9800 ?
C9B C10B . 1.5305(19) ?
C9B C11B . 1.541(2) ?
C9B H9B . 0.9800 ?
C9C C10C . 1.527(2) ?
C9C C11C . 1.5447(19) ?
C9C H9C . 0.9800 ?
C11A C12A . 1.543(2) ?
C11A H11A . 0.9700 ?
C11A H11B . 0.9700 ?
C11B C12B . 1.541(2) ?
C11B H11D . 0.9700 ?
C11B H11C . 0.9700 ?
C11C C12C . 1.540(2) ?
C11C H11F . 0.9700 ?
C11C H11E . 0.9700 ?
C12A C13A . 1.525(2) ?
C12A H12B . 0.9700 ?
C12A H12A . 0.9700 ?
C12B C13B . 1.535(2) ?
C12B H12D . 0.9700 ?
C12B H12C . 0.9700 ?
C12C C13C . 1.530(2) ?
C12C H12F . 0.9700 ?
C12C H12E . 0.9700 ?
C13A C18A . 1.533(2) ?
C13A C17A . 1.536(2) ?
C13A C14A . 1.543(2) ?
C13B C18B . 1.533(2) ?
C13B C14B . 1.538(2) ?
C13B C17B . 1.545(2) ?
C13C C18C . 1.537(2) ?
C13C C17C . 1.537(2) ?
C13C C14C . 1.5416(19) ?
C14A C15A . 1.534(2) ?
C14A H14A . 0.9800 ?
C14B C15B . 1.537(2) ?
C14B H14B . 0.9800 ?
C14C C15C . 1.535(2) ?
C14C H14C . 0.9800 ?
C15A C16A . 1.555(2) ?
C15A H15A . 0.9700 ?
C15A H15B . 0.9700 ?
C15B C16B . 1.552(2) ?
C15B H15C . 0.9700 ?
C15B H15D . 0.9700 ?
C15C C16C . 1.557(2) ?
C15C H15E . 0.9700 ?
C15C H15F . 0.9700 ?
C16A C17A . 1.539(2) ?
C16A H16A . 0.9700 ?
C16A H16B . 0.9700 ?
C16B C17B . 1.546(2) ?
C16B H16C . 0.9700 ?
C16B H16D . 0.9700 ?
C16C C17C . 1.543(2) ?
C16C H16E . 0.9700 ?
C16C H16F . 0.9700 ?
C17A H17A . 0.9800 ?
C17B H17B . 0.9800 ?
C17C H17C . 0.9800 ?
C18A H18C . 0.9600 ?
C18A H18B . 0.9600 ?
C18A H18A . 0.9600 ?
C18B H18F . 0.9600 ?
C18B H18E . 0.9600 ?
C18B H18D . 0.9600 ?
C18C H18I . 0.9600 ?
C18C H18H . 0.9600 ?
C18C H18G . 0.9600 ?
C19A H19A . 0.9600 ?
C19A H19B . 0.9600 ?
C19A H19C . 0.9600 ?
C19B H19G . 0.9600 ?
C19B H19D . 0.9600 ?
C19B H19E . 0.9600 ?

loop_
_geom_hbond_atom_site_label_D
_geom_hbond_atom_site_label_H
_geom_hbond_atom_site_label_A
_geom_hbond_site_symmetry_A
_geom_hbond_distance_DH
_geom_hbond_distance_HA
_geom_hbond_distance_DA
_geom_hbond_angle_DHA
_geom_hbond_publ_flag
O1A H1OA O2A 1_656 0.74(3) 1.89(3) 2.6226(17) 171(3) y
O1B H1OB O2B 1_656 0.85(3) 1.83(3) 2.6654(18) 171(3) y
O1C H1OC O3 . 0.76(3) 1.82(3) 2.5767(18) 170(3) y
O2A H2OA O4B . 0.76(3) 1.97(3) 2.7017(18) 162(2) y
O2B H2OB O4B 2_253 0.73(2) 2.06(2) 2.7823(19) 168(2) y
O2C H2OC O1C 1_454 0.73(2) 1.99(3) 2.7169(17) 175(3) y
O3 H3OA O1A 2 0.72(4) 2.02(4) 2.743(2) 178(4) y
O3 H3OB O1B 1_655 0.76(3) 2.04(3) 2.7926(19) 173(3) y
O4A H4OA O2C . 0.83(3) 1.85(3) 2.6809(18) 174(3) y
O4B H4OB O4A 1_455 0.78(2) 1.88(2) 2.6462(17) 166(2) y

loop_
_cod_related_entry_id
_cod_related_entry_database
_cod_related_entry_code
1 ChemSpider 30652356
